data_7710829
loop_
_publ_author_name
'Burt, Liam K.'
'Dewhurst, Rian D.'
'Hill, Anthony F.'
'Kong, Richard Y.'
'Nahon, Emily E.'
'Onn, Chee S.'

_publ_section_title
;
 Heterobimetallic \m2-halocarbyne complexes
;
_journal_name_full 'Dalton Transactions'
_journal_paper_doi 10.1039/D2DT01558G
_journal_year 2022
_chemical_formula_moiety 'C37 H37 B Cl N6 O3 P Pt W'
_chemical_formula_sum 'C37 H37 B Cl N6 O3 P Pt W'
_chemical_formula_weight 1069.89
_space_group_crystal_system monoclinic
_space_group_IT_number 14
_space_group_name_Hall '-P 2yn'
_space_group_name_H-M_alt 'P 1 21/n 1'
_atom_sites_solution_hydrogens geom
_atom_sites_solution_primary dual
_audit_creation_date 2021-10-07
_audit_creation_method
;
Olex2 1.5-alpha
(compiled 2021.08.20 svn.r13c46975 for OlexSys, GUI svn.r6405)
;
_audit_update_record
;
2022-05-15 deposited with the CCDC.	2022-07-27 downloaded from the CCDC.
;
_cell_angle_alpha 90
_cell_angle_beta 93.4040(10)
_cell_angle_gamma 90
_cell_formula_units_Z 4
_cell_length_a 15.07980(10)
_cell_length_b 16.51380(10)
_cell_length_c 15.43220(10)
_cell_measurement_reflns_used 23503
_cell_measurement_temperature 150.00(10)
_cell_measurement_theta_max 73.7250
_cell_measurement_theta_min 3.9740
_cell_volume 3836.22(4)
_computing_cell_refinement 'CrysAlisPro 1.171.40.79a (Rigaku OD, 2020)'
_computing_data_collection 'CrysAlisPro 1.171.40.79a (Rigaku OD, 2020)'
_computing_data_reduction 'CrysAlisPro 1.171.40.79a (Rigaku OD, 2020)'
_computing_molecular_graphics 'Olex2 1.5-alpha (Dolomanov et al., 2009)'
_computing_publication_material 'Olex2 1.5-alpha (Dolomanov et al., 2009)'
_computing_structure_refinement 'SHELXL 2018/3 (Sheldrick, 2015)'
_computing_structure_solution 'SHELXT 2018/2 (Sheldrick, 2018)'
_diffrn_ambient_environment N~2~
_diffrn_ambient_temperature 150.00(10)
_diffrn_detector 'CCD plate'
_diffrn_detector_area_resol_mean 8.1297
_diffrn_detector_type EosS2
_diffrn_measured_fraction_theta_full 0.999
_diffrn_measured_fraction_theta_max 0.999
_diffrn_measurement_details
;
List of Runs (angles in degrees, time in seconds):

  # Type    Start    End  Width  t~exp~   \w     \q     \k     \f   Frames
#--------------------------------------------------------------------------
  1  \w     27.00  90.00   1.00    1.00    --   36.95-125.00 150.00   63
  2  \w     20.00 104.00   1.00    1.00    --   36.95  57.00  60.00   84
  3  \w     20.00 104.00   1.00    1.00    --   36.95  57.00   0.00   84
  4  \w     18.00 106.00   1.00    1.00    --   36.95  38.00-150.00   88
  5  \w    103.00 178.00   1.00    2.53    --  111.00  77.00  30.00   75
  6  \w     43.00 138.00   1.00    2.53    --  111.00 -77.00  30.00   95
  7  \w     94.00 178.00   1.00    2.53    --  111.00  50.00   0.00   84
  8  \w     86.00 178.00   1.00    2.53    --  111.00  25.00 120.00   92
  9  \w     41.00 109.00   1.00    2.53    --  111.00-111.00  90.00   68
 10  \w     43.00 128.00   1.00    2.53    --  111.00 -50.00 -30.00   85
 11  \w    103.00 178.00   1.00    2.53    --  111.00  77.00 120.00   75
 12  \w     43.00 128.00   1.00    2.53    --  111.00 -50.00  30.00   85
 13  \w     42.00 106.00   1.00    2.53    --  111.00 -92.00   0.00   64
 14  \w    -54.00  30.00   1.00    1.00    --  -36.95  57.00  60.00   84
 15  \w     18.00 106.00   1.00    1.00    --   36.95  38.00 -60.00   88
 16  \w    -30.00  54.00   1.00    1.00    --   36.95 -57.00 -90.00   84
 17  \w    -21.00  64.00   1.00    1.00    --   36.95 -77.00-150.00   85
 18  \w     86.00 178.00   1.00    2.53    --  111.00  25.00 -60.00   92
 19  \w     92.00 178.00   1.00    2.53    --  111.00  38.00 -30.00   86
 20  \w     42.00 106.00   1.00    2.53    --  111.00 -92.00-150.00   64
 21  \w     86.00 178.00   1.00    2.53    --  111.00  25.00  60.00   92
 22  \w     65.00 178.00   1.00    2.53    --  111.00  12.00 -90.00  113
 23  \w     41.00 109.00   1.00    2.53    --  111.00-111.00-150.00   68
 24  \w    104.00 178.00   1.00    2.53    --  111.00 111.00  60.00   74
 25  \w     92.00 178.00   1.00    2.53    --  111.00  38.00-180.00   86
 26  \w     20.00  89.00   1.00    1.00    --   36.95  57.00 120.00   69
;
_diffrn_measurement_device 'four-circle diffractometer'
_diffrn_measurement_device_type 'SuperNova, Dual, Cu at home/near, EosS2'
_diffrn_measurement_method '\w scans'
_diffrn_orient_matrix_type 'CrysAlisPro convention (1999,Acta A55,543-557)'
_diffrn_orient_matrix_UB_11 0.0253694000
_diffrn_orient_matrix_UB_12 -0.0575387000
_diffrn_orient_matrix_UB_13 0.0760193000
_diffrn_orient_matrix_UB_21 -0.0030152000
_diffrn_orient_matrix_UB_22 -0.0723411000
_diffrn_orient_matrix_UB_23 -0.0631495000
_diffrn_orient_matrix_UB_31 0.0991241000
_diffrn_orient_matrix_UB_32 0.0124952000
_diffrn_orient_matrix_UB_33 -0.0152604000
_diffrn_radiation_monochromator mirror
_diffrn_radiation_probe x-ray
_diffrn_radiation_type 'Cu K\a'
_diffrn_radiation_wavelength 1.54184
_diffrn_reflns_av_R_equivalents 0.0387
_diffrn_reflns_av_unetI/netI 0.0262
_diffrn_reflns_Laue_measured_fraction_full 0.999
_diffrn_reflns_Laue_measured_fraction_max 0.999
_diffrn_reflns_limit_h_max 18
_diffrn_reflns_limit_h_min -14
_diffrn_reflns_limit_k_max 19
_diffrn_reflns_limit_k_min -19
_diffrn_reflns_limit_l_max 18
_diffrn_reflns_limit_l_min -18
_diffrn_reflns_number 37185
_diffrn_reflns_point_group_measured_fraction_full 0.999
_diffrn_reflns_point_group_measured_fraction_max 0.999
_diffrn_reflns_theta_full 67.684
_diffrn_reflns_theta_max 68.248
_diffrn_reflns_theta_min 3.924
_diffrn_source 'micro-focus sealed X-ray tube'
_diffrn_source_type 'SuperNova (Cu) X-ray Source'
_exptl_absorpt_coefficient_mu 13.572
_exptl_absorpt_correction_T_max 0.556
_exptl_absorpt_correction_T_min 0.213
_exptl_absorpt_correction_type gaussian
_exptl_absorpt_process_details
;
CrysAlisPro 1.171.40.79a (Rigaku Oxford Diffraction, 2020)
Numerical absorption correction based on gaussian integration over
			a multifaceted crystal model
Empirical absorption correction using spherical harmonics,
 implemented in SCALE3 ABSPACK scaling algorithm.
;
_exptl_crystal_colour 'clear light pink'
_exptl_crystal_density_diffrn 1.852
_exptl_crystal_description prism
_exptl_crystal_F_000 2056
_exptl_crystal_recrystallization_method 'Re-crystallisation from solvent: THF, n-hexane'
_exptl_crystal_size_max 0.176
_exptl_crystal_size_mid 0.099
_exptl_crystal_size_min 0.082
_refine_diff_density_max 1.554
_refine_diff_density_min -0.924
_refine_diff_density_rms 0.094
_refine_ls_extinction_method none
_refine_ls_goodness_of_fit_ref 1.113
_refine_ls_hydrogen_treatment constr
_refine_ls_matrix_type full
_refine_ls_number_parameters 466
_refine_ls_number_reflns 7008
_refine_ls_number_restraints 0
_refine_ls_restrained_S_all 1.113
_refine_ls_R_factor_all 0.0248
_refine_ls_R_factor_gt 0.0236
_refine_ls_shift/su_max 0.002
_refine_ls_shift/su_mean 0.000
_refine_ls_structure_factor_coef Fsqd
_refine_ls_weighting_details 'w=1/[\s^2^(Fo^2^)+(0.0237P)^2^+5.9167P] where P=(Fo^2^+2Fc^2^)/3'
_refine_ls_weighting_scheme calc
_refine_ls_wR_factor_gt 0.0574
_refine_ls_wR_factor_ref 0.0581
_reflns_Friedel_coverage 0.000
_reflns_number_gt 6747
_reflns_number_total 7008
_reflns_threshold_expression 'I > 2\s(I)'
_cod_data_source_file d2dt01558g2.cif
_cod_data_source_block lbx356_faces_new
_cod_database_code 7710829
_publcif_datablock.id {6c4045dd-d463-4c4c-931f-c0754c51e597}

_shelx_shelxl_version_number 2018/3
_chemical_oxdiff_formula C37H37BClN6O3PPtW
_shelx_space_group_comment
;
The symmetry employed for this shelxl refinement is uniquely defined
by the following loop, which should always be used as a source of
symmetry information in preference to the above space-group names.
They are only intended as comments.
;
_olex2_refinement_description
;
1. Fixed Uiso
 At 1.2 times of:
  All B(H) groups, All C(H) groups
 At 1.5 times of:
  All C(H,H,H) groups
2.a Ternary CH refined with riding coordinates:
 B1(H1)
2.b Aromatic/amide H refined with riding coordinates:
 C35(H35), C21(H21), C44(H44), C34(H34), C6(H6), C45(H45), C31(H31), C22(H22),
 C41(H41), C43(H43), C42(H42), C32(H32), C33(H33), C25(H25), C23(H23), C11(H11),
  C24(H24), C16(H16)
2.c Idealised Me refined as rotating group:
 C4(H4A,H4B,H4C), C9(H9A,H9B,H9C), C14(H14A,H14B,H14C), C8(H8A,H8B,H8C),
 C18(H18A,H18B,H18C), C13(H13A,H13B,H13C)
;
_ins_header
;
TITL LBX356_faces_NEW in P2(1)/n 
REM P2(1)/n (#14 in standard setting)
CELL 1.54184  15.079806  16.513755  15.432163  90.0000  93.4043  90.0000
ZERR    4.00   0.000104   0.000092   0.000087   0.0000   0.0006   0.0000
LATT  1
SYMM -x+1/2, y+1/2,-z+1/2 
SFAC C H B N O P Cl W Pt
UNIT 148.00 148.00 4.00 24.00 12.00 4.00 4.00 4.00 4.00
TREF
HKLF 4
END
;
_olex2_submission_special_instructions 'No special instructions were received'
_oxdiff_exptl_absorpt_empirical_details
;
Empirical correction (ABSPACK) includes:
- Absorption correction using spherical harmonics
- Frame scaling
;
_oxdiff_exptl_absorpt_empirical_full_max 1.717
_oxdiff_exptl_absorpt_empirical_full_min 0.577
_publcif_funding_html
;
;

loop_
_space_group_symop_operation_xyz
'x, y, z'
'-x+1/2, y+1/2, -z+1/2'
'-x, -y, -z'
'x-1/2, -y-1/2, z-1/2'

loop_
_atom_site_label
_atom_site_type_symbol
_atom_site_fract_x
_atom_site_fract_y
_atom_site_fract_z
_atom_site_U_iso_or_equiv
_atom_site_adp_type
_atom_site_occupancy
_atom_site_site_symmetry_order
_atom_site_calc_flag
_atom_site_refinement_flags_posn
_atom_site_refinement_flags_adp
_atom_site_refinement_flags_occupancy
_atom_site_disorder_assembly
_atom_site_disorder_group
Pt1 Pt 0.81726(2) 0.82496(2) 0.39003(2) 0.01945(5) Uani 1 1 d . . . . .
W1 W 0.80588(2) 0.78323(2) 0.56309(2) 0.02047(5) Uani 1 1 d . . . . .
P1 P 0.76958(6) 0.81119(5) 0.24730(5) 0.01916(17) Uani 1 1 d . . . . .
Cl1 Cl 0.64534(7) 0.70019(7) 0.42479(7) 0.0398(2) Uani 1 1 d . . . . .
O1 O 1.0021(2) 0.7474(2) 0.51448(19) 0.0385(7) Uani 1 1 d . . . . .
O2 O 0.8658(2) 0.96524(17) 0.54838(18) 0.0378(7) Uani 1 1 d . . . . .
N5 N 0.6812(2) 0.8165(2) 0.6261(2) 0.0285(7) Uani 1 1 d . . . . .
N1 N 0.8582(2) 0.78721(19) 0.70395(19) 0.0244(6) Uani 1 1 d . . . . .
N6 N 0.6593(2) 0.7813(2) 0.7018(2) 0.0311(7) Uani 1 1 d . . . . .
O3 O 0.9741(3) 0.9356(3) 0.3572(2) 0.0602(11) Uani 1 1 d . . . . .
N2 N 0.8092(2) 0.7539(2) 0.7676(2) 0.0330(8) Uani 1 1 d . . . . .
N3 N 0.7717(2) 0.6591(2) 0.6042(2) 0.0280(7) Uani 1 1 d . . . . .
C3 C 0.8425(3) 0.8984(2) 0.5489(2) 0.0261(8) Uani 1 1 d . . . . .
C35 C 0.8099(3) 0.6482(2) 0.2550(3) 0.0316(8) Uani 1 1 d . . . . .
H35 H 0.840886 0.661465 0.307038 0.038 Uiso 1 1 calc R U . . .
C20 C 0.6616(3) 0.8561(2) 0.2175(2) 0.0255(7) Uani 1 1 d . . . . .
C2 C 0.9290(3) 0.7581(2) 0.5297(2) 0.0275(8) Uani 1 1 d . . . . .
C30 C 0.7615(2) 0.7068(2) 0.2089(2) 0.0221(7) Uani 1 1 d . . . . .
C1 C 0.7378(3) 0.7581(2) 0.4550(2) 0.0254(7) Uani 1 1 d . . . . .
C4 C 1.0022(3) 0.8624(3) 0.7008(3) 0.0373(9) Uani 1 1 d . . . . .
H4A H 1.026115 0.825517 0.660046 0.056 Uiso 1 1 calc R U . . .
H4B H 1.048306 0.878454 0.742832 0.056 Uiso 1 1 calc R U . . .
H4C H 0.979075 0.909313 0.670488 0.056 Uiso 1 1 calc R U . . .
N4 N 0.7319(2) 0.6446(2) 0.6803(2) 0.0328(8) Uani 1 1 d . . . . .
C5 C 0.9297(3) 0.8218(2) 0.7455(3) 0.0302(8) Uani 1 1 d . . . . .
C19 C 0.9157(3) 0.8953(3) 0.3690(2) 0.0324(9) Uani 1 1 d . . . . .
C21 C 0.6002(3) 0.8623(2) 0.2813(3) 0.0353(9) Uani 1 1 d . . . . .
H21 H 0.616094 0.845493 0.337588 0.042 Uiso 1 1 calc R U . . .
C40 C 0.8485(2) 0.8555(2) 0.1757(2) 0.0227(7) Uani 1 1 d . . . . .
C44 C 0.9850(3) 0.8427(3) 0.1026(3) 0.0368(9) Uani 1 1 d . . . . .
H44 H 1.030690 0.810530 0.083908 0.044 Uiso 1 1 calc R U . . .
C34 C 0.8121(3) 0.5694(2) 0.2232(3) 0.0384(10) Uani 1 1 d . . . . .
H34 H 0.845371 0.530244 0.253803 0.046 Uiso 1 1 calc R U . . .
C6 C 0.9254(3) 0.8119(3) 0.8343(3) 0.0396(10) Uani 1 1 d . . . . .
H6 H 0.966046 0.830774 0.877323 0.047 Uiso 1 1 calc R U . . .
C45 C 0.9161(3) 0.8083(2) 0.1458(2) 0.0292(8) Uani 1 1 d . . . . .
H45 H 0.915370 0.752569 0.154713 0.035 Uiso 1 1 calc R U . . .
C7 C 0.8490(3) 0.7687(3) 0.8464(3) 0.0433(11) Uani 1 1 d . . . . .
C31 C 0.7138(3) 0.6862(2) 0.1320(3) 0.0309(8) Uani 1 1 d . . . . .
H31 H 0.680643 0.725311 0.101204 0.037 Uiso 1 1 calc R U . . .
C22 C 0.5160(3) 0.8931(3) 0.2619(4) 0.0454(11) Uani 1 1 d . . . . .
H22 H 0.475298 0.895908 0.304758 0.054 Uiso 1 1 calc R U . . .
C9 C 0.8242(3) 0.5758(3) 0.4826(3) 0.0393(10) Uani 1 1 d . . . . .
H9A H 0.782090 0.586724 0.434917 0.059 Uiso 1 1 calc R U . . .
H9B H 0.845066 0.521076 0.478708 0.059 Uiso 1 1 calc R U . . .
H9C H 0.873435 0.612417 0.480522 0.059 Uiso 1 1 calc R U . . .
C17 C 0.5883(3) 0.8200(3) 0.7326(3) 0.0389(10) Uani 1 1 d . . . . .
C41 C 0.8489(3) 0.9387(2) 0.1603(3) 0.0329(9) Uani 1 1 d . . . . .
H41 H 0.803865 0.971234 0.179644 0.040 Uiso 1 1 calc R U . . .
C43 C 0.9850(3) 0.9254(3) 0.0878(3) 0.0405(10) Uani 1 1 d . . . . .
H43 H 1.030854 0.948952 0.058854 0.049 Uiso 1 1 calc R U . . .
B1 B 0.7182(3) 0.7150(3) 0.7438(3) 0.0346(10) Uani 1 1 d . . . . .
H1 H 0.687456 0.691148 0.805294 0.042 Uiso 1 1 calc R U . . .
C42 C 0.9176(3) 0.9727(3) 0.1155(3) 0.0397(10) Uani 1 1 d . . . . .
H42 H 0.917511 1.028033 0.104425 0.048 Uiso 1 1 calc R U . . .
C32 C 0.7157(3) 0.6072(3) 0.1013(3) 0.0380(10) Uani 1 1 d . . . . .
H32 H 0.683637 0.593293 0.050154 0.046 Uiso 1 1 calc R U . . .
C14 C 0.6235(4) 0.9297(3) 0.5308(3) 0.0477(12) Uani 1 1 d . . . . .
H14A H 0.673069 0.966169 0.537524 0.072 Uiso 1 1 calc R U . . .
H14B H 0.569349 0.960299 0.524870 0.072 Uiso 1 1 calc R U . . .
H14C H 0.629190 0.897176 0.479871 0.072 Uiso 1 1 calc R U . . .
C33 C 0.7657(3) 0.5489(2) 0.1473(3) 0.0404(11) Uani 1 1 d . . . . .
H33 H 0.767627 0.496115 0.126600 0.049 Uiso 1 1 calc R U . . .
C25 C 0.6367(3) 0.8818(2) 0.1334(3) 0.0352(9) Uani 1 1 d . . . . .
H25 H 0.676354 0.877734 0.089653 0.042 Uiso 1 1 calc R U . . .
C23 C 0.4928(3) 0.9192(3) 0.1800(4) 0.0508(13) Uani 1 1 d . . . . .
H23 H 0.436604 0.940959 0.167454 0.061 Uiso 1 1 calc R U . . .
C11 C 0.7473(3) 0.5268(3) 0.6173(3) 0.0423(11) Uani 1 1 d . . . . .
H11 H 0.745672 0.471589 0.605274 0.051 Uiso 1 1 calc R U . . .
C15 C 0.6219(3) 0.8764(3) 0.6084(3) 0.0353(9) Uani 1 1 d . . . . .
C24 C 0.5519(3) 0.9136(3) 0.1154(3) 0.0474(12) Uani 1 1 d . . . . .
H24 H 0.535096 0.931058 0.059573 0.057 Uiso 1 1 calc R U . . .
C12 C 0.7175(3) 0.5640(3) 0.6889(3) 0.0425(11) Uani 1 1 d . . . . .
C10 C 0.7806(3) 0.5869(2) 0.5660(3) 0.0332(9) Uani 1 1 d . . . . .
C8 C 0.8120(4) 0.7404(5) 0.9288(3) 0.074(2) Uani 1 1 d . . . . .
H8A H 0.755304 0.765386 0.935267 0.111 Uiso 1 1 calc R U . . .
H8B H 0.851926 0.754912 0.977081 0.111 Uiso 1 1 calc R U . . .
H8C H 0.804987 0.682597 0.927083 0.111 Uiso 1 1 calc R U . . .
C18 C 0.5504(4) 0.7984(4) 0.8167(3) 0.0584(14) Uani 1 1 d . . . . .
H18A H 0.521894 0.746513 0.811516 0.088 Uiso 1 1 calc R U . . .
H18B H 0.507725 0.838602 0.831126 0.088 Uiso 1 1 calc R U . . .
H18C H 0.597239 0.796221 0.861589 0.088 Uiso 1 1 calc R U . . .
C16 C 0.5627(3) 0.8786(3) 0.6748(3) 0.0430(11) Uani 1 1 d . . . . .
H16 H 0.514888 0.913732 0.678651 0.052 Uiso 1 1 calc R U . . .
C13 C 0.6771(4) 0.5286(3) 0.7662(4) 0.0634(16) Uani 1 1 d . . . . .
H13A H 0.712546 0.542726 0.817706 0.095 Uiso 1 1 calc R U . . .
H13B H 0.674570 0.470771 0.760562 0.095 Uiso 1 1 calc R U . . .
H13C H 0.618067 0.549605 0.770130 0.095 Uiso 1 1 calc R U . . .

loop_
_atom_site_aniso_label
_atom_site_aniso_U_11
_atom_site_aniso_U_22
_atom_site_aniso_U_33
_atom_site_aniso_U_23
_atom_site_aniso_U_13
_atom_site_aniso_U_12
Pt1 0.02119(9) 0.02188(8) 0.01553(7) -0.00025(5) 0.00322(6) -0.00295(5)
W1 0.02163(9) 0.02444(9) 0.01570(8) 0.00018(5) 0.00404(6) -0.00278(6)
P1 0.0219(4) 0.0203(4) 0.0153(4) 0.0000(3) 0.0016(3) 0.0001(3)
Cl1 0.0345(5) 0.0499(6) 0.0343(5) 0.0064(4) -0.0028(4) -0.0221(5)
O1 0.0277(16) 0.0556(19) 0.0329(15) 0.0047(13) 0.0078(12) 0.0073(14)
O2 0.058(2) 0.0269(15) 0.0287(14) -0.0050(11) 0.0032(14) -0.0075(13)
N5 0.0248(17) 0.0395(18) 0.0218(15) -0.0004(13) 0.0063(13) 0.0000(13)
N1 0.0258(16) 0.0311(16) 0.0163(14) 0.0009(11) 0.0002(12) -0.0033(13)
N6 0.0237(17) 0.048(2) 0.0220(15) -0.0022(14) 0.0058(13) -0.0084(14)
O3 0.057(2) 0.074(3) 0.050(2) 0.0030(18) 0.0081(18) -0.043(2)
N2 0.0321(19) 0.050(2) 0.0173(15) 0.0027(14) 0.0030(13) -0.0074(16)
N3 0.0296(17) 0.0310(16) 0.0233(15) 0.0033(13) 0.0011(13) -0.0062(13)
C3 0.029(2) 0.031(2) 0.0187(16) -0.0020(14) 0.0043(15) 0.0000(15)
C35 0.040(2) 0.0247(18) 0.0305(19) 0.0008(15) 0.0067(17) 0.0009(16)
C20 0.0258(19) 0.0208(16) 0.0295(18) -0.0010(14) -0.0005(15) -0.0004(14)
C2 0.032(2) 0.0303(19) 0.0206(17) 0.0006(14) 0.0050(15) -0.0004(16)
C30 0.0241(18) 0.0204(16) 0.0225(17) -0.0025(13) 0.0072(14) -0.0025(13)
C1 0.0237(19) 0.0265(17) 0.0262(18) -0.0019(14) 0.0033(15) -0.0044(14)
C4 0.029(2) 0.050(2) 0.033(2) -0.0031(18) -0.0011(17) -0.0052(19)
N4 0.0347(19) 0.0402(19) 0.0239(16) 0.0099(14) 0.0042(14) -0.0107(15)
C5 0.027(2) 0.036(2) 0.0275(19) -0.0046(15) -0.0013(16) 0.0022(16)
C19 0.040(2) 0.038(2) 0.0201(17) -0.0029(15) 0.0039(16) -0.0117(19)
C21 0.030(2) 0.032(2) 0.045(2) -0.0029(17) 0.0082(18) -0.0008(17)
C40 0.0242(18) 0.0295(18) 0.0145(15) 0.0012(13) 0.0014(13) -0.0022(14)
C44 0.029(2) 0.050(2) 0.033(2) 0.0069(18) 0.0097(18) 0.0054(18)
C34 0.048(3) 0.0250(19) 0.044(2) 0.0024(17) 0.014(2) 0.0024(18)
C6 0.031(2) 0.059(3) 0.027(2) -0.0033(19) -0.0063(18) -0.006(2)
C45 0.031(2) 0.0311(19) 0.0260(18) 0.0052(15) 0.0058(16) 0.0022(16)
C7 0.036(2) 0.071(3) 0.022(2) 0.002(2) -0.0015(18) -0.011(2)
C31 0.034(2) 0.031(2) 0.0282(19) -0.0037(15) 0.0041(17) -0.0040(16)
C22 0.028(2) 0.039(2) 0.070(3) 0.001(2) 0.009(2) 0.0033(18)
C9 0.049(3) 0.030(2) 0.039(2) -0.0072(17) 0.002(2) -0.0047(19)
C17 0.028(2) 0.057(3) 0.033(2) -0.0086(19) 0.0110(18) -0.0078(19)
C41 0.041(2) 0.0288(19) 0.0299(19) 0.0032(15) 0.0113(18) 0.0017(17)
C43 0.039(2) 0.050(3) 0.033(2) 0.0120(19) 0.0120(19) -0.011(2)
B1 0.035(3) 0.048(3) 0.021(2) 0.0040(18) 0.0051(19) -0.011(2)
C42 0.049(3) 0.031(2) 0.040(2) 0.0095(17) 0.013(2) -0.0080(19)
C32 0.043(3) 0.037(2) 0.035(2) -0.0139(18) 0.0076(19) -0.0130(19)
C14 0.048(3) 0.052(3) 0.043(3) 0.004(2) 0.009(2) 0.018(2)
C33 0.056(3) 0.0212(18) 0.047(2) -0.0094(17) 0.024(2) -0.0110(18)
C25 0.037(2) 0.034(2) 0.033(2) 0.0027(16) -0.0059(18) -0.0024(18)
C23 0.028(2) 0.042(3) 0.081(4) 0.000(2) -0.009(2) 0.0041(19)
C11 0.047(3) 0.030(2) 0.050(3) 0.0049(18) -0.003(2) -0.0109(19)
C15 0.031(2) 0.043(2) 0.033(2) -0.0029(18) 0.0062(17) 0.0012(18)
C24 0.042(3) 0.045(3) 0.053(3) 0.008(2) -0.019(2) -0.002(2)
C12 0.043(3) 0.043(2) 0.042(2) 0.014(2) 0.001(2) -0.015(2)
C10 0.034(2) 0.031(2) 0.034(2) 0.0002(16) -0.0055(17) -0.0036(17)
C8 0.060(4) 0.141(6) 0.021(2) 0.007(3) 0.001(2) -0.028(4)
C18 0.046(3) 0.089(4) 0.042(3) -0.005(3) 0.025(2) -0.006(3)
C16 0.030(2) 0.056(3) 0.044(3) -0.011(2) 0.010(2) 0.005(2)
C13 0.081(4) 0.051(3) 0.060(3) 0.020(3) 0.019(3) -0.019(3)

loop_
_atom_type_symbol
_atom_type_description
_atom_type_scat_dispersion_real
_atom_type_scat_dispersion_imag
_atom_type_scat_source
C C 0.0181 0.0091 'International Tables Vol C Tables 4.2.6.8 and 6.1.1.4'
H H 0.0000 0.0000 'International Tables Vol C Tables 4.2.6.8 and 6.1.1.4'
B B 0.0090 0.0039 'International Tables Vol C Tables 4.2.6.8 and 6.1.1.4'
Cl Cl 0.3639 0.7018 'International Tables Vol C Tables 4.2.6.8 and 6.1.1.4'
N N 0.0311 0.0180 'International Tables Vol C Tables 4.2.6.8 and 6.1.1.4'
O O 0.0492 0.0322 'International Tables Vol C Tables 4.2.6.8 and 6.1.1.4'
P P 0.2955 0.4335 'International Tables Vol C Tables 4.2.6.8 and 6.1.1.4'
Pt Pt -4.5932 6.9264 'International Tables Vol C Tables 4.2.6.8 and 6.1.1.4'
W W -5.4734 5.5774 'International Tables Vol C Tables 4.2.6.8 and 6.1.1.4'

loop_
_exptl_crystal_face_index_h
_exptl_crystal_face_index_k
_exptl_crystal_face_index_l
_exptl_crystal_face_perp_dist
-9 3 -2 0.0725
9 -4 2 0.0184
3 8 -6 0.1178
-2 -8 7 0.0198
-5 3 8 0.0604
5 -3 -8 0.0199
-8 -4 -4 0.0302
7 5 5 0.0651
2 5 8 0.0630

loop_
_geom_angle_atom_site_label_1
_geom_angle_atom_site_label_2
_geom_angle_atom_site_label_3
_geom_angle
_geom_angle_site_symmetry_1
_geom_angle_site_symmetry_3
_geom_angle_publ_flag
P1 Pt1 W1 150.31(2) . . ?
C1 Pt1 W1 44.72(11) . . ?
C1 Pt1 P1 105.71(11) . . ?
C19 Pt1 W1 113.85(11) . . ?
C19 Pt1 P1 95.67(11) . . ?
C19 Pt1 C1 158.57(16) . . ?
N5 W1 Pt1 117.35(9) . . ?
N5 W1 N1 80.20(12) . . ?
N1 W1 Pt1 151.35(8) . . ?
N3 W1 Pt1 122.30(8) . . ?
N3 W1 N5 83.48(13) . . ?
N3 W1 N1 79.98(11) . . ?
C3 W1 Pt1 67.92(10) . . ?
C3 W1 N5 93.40(14) . . ?
C3 W1 N1 89.71(13) . . ?
C3 W1 N3 169.59(13) . . ?
C3 W1 C2 84.38(16) . . ?
C2 W1 Pt1 72.04(10) . . ?
C2 W1 N5 168.74(14) . . ?
C2 W1 N1 88.74(13) . . ?
C2 W1 N3 96.75(14) . . ?
C1 W1 Pt1 44.69(11) . . ?
C1 W1 N5 90.60(14) . . ?
C1 W1 N1 163.88(13) . . ?
C1 W1 N3 85.88(14) . . ?
C1 W1 C3 104.12(15) . . ?
C1 W1 C2 100.65(15) . . ?
C20 P1 Pt1 115.31(13) . . ?
C20 P1 C30 105.10(17) . . ?
C20 P1 C40 106.78(17) . . ?
C30 P1 Pt1 114.71(12) . . ?
C40 P1 Pt1 111.36(11) . . ?
C40 P1 C30 102.49(16) . . ?
N6 N5 W1 121.4(3) . . ?
C15 N5 W1 131.0(3) . . ?
C15 N5 N6 107.1(3) . . ?
N2 N1 W1 120.1(2) . . ?
C5 N1 W1 133.7(3) . . ?
C5 N1 N2 106.1(3) . . ?
N5 N6 B1 120.3(3) . . ?
C17 N6 N5 109.6(4) . . ?
C17 N6 B1 129.7(4) . . ?
N1 N2 B1 120.3(3) . . ?
C7 N2 N1 110.0(3) . . ?
C7 N2 B1 129.4(4) . . ?
N4 N3 W1 121.8(3) . . ?
C10 N3 W1 131.7(3) . . ?
C10 N3 N4 106.4(3) . . ?
O2 C3 W1 174.0(3) . . ?
C30 C35 H35 120.2 . . ?
C30 C35 C34 119.6(4) . . ?
C34 C35 H35 120.2 . . ?
C21 C20 P1 118.2(3) . . ?
C21 C20 C25 118.8(4) . . ?
C25 C20 P1 123.0(3) . . ?
O1 C2 W1 175.4(4) . . ?
C35 C30 P1 118.0(3) . . ?
C35 C30 C31 119.9(3) . . ?
C31 C30 P1 121.9(3) . . ?
Pt1 C1 W1 90.60(15) . . ?
Cl1 C1 Pt1 133.2(2) . . ?
Cl1 C1 W1 136.2(2) . . ?
H4A C4 H4B 109.5 . . ?
H4A C4 H4C 109.5 . . ?
H4B C4 H4C 109.5 . . ?
C5 C4 H4A 109.5 . . ?
C5 C4 H4B 109.5 . . ?
C5 C4 H4C 109.5 . . ?
N3 N4 B1 119.7(3) . . ?
C12 N4 N3 109.6(4) . . ?
C12 N4 B1 130.4(4) . . ?
N1 C5 C4 124.0(4) . . ?
N1 C5 C6 109.7(4) . . ?
C6 C5 C4 126.3(4) . . ?
O3 C19 Pt1 179.0(5) . . ?
C20 C21 H21 119.6 . . ?
C22 C21 C20 120.9(4) . . ?
C22 C21 H21 119.6 . . ?
C45 C40 P1 119.7(3) . . ?
C45 C40 C41 119.1(4) . . ?
C41 C40 P1 120.6(3) . . ?
C45 C44 H44 120.3 . . ?
C43 C44 H44 120.3 . . ?
C43 C44 C45 119.4(4) . . ?
C35 C34 H34 119.6 . . ?
C33 C34 C35 120.7(4) . . ?
C33 C34 H34 119.6 . . ?
C5 C6 H6 126.8 . . ?
C7 C6 C5 106.5(4) . . ?
C7 C6 H6 126.8 . . ?
C40 C45 C44 121.0(4) . . ?
C40 C45 H45 119.5 . . ?
C44 C45 H45 119.5 . . ?
N2 C7 C6 107.7(4) . . ?
N2 C7 C8 122.9(4) . . ?
C6 C7 C8 129.4(4) . . ?
C30 C31 H31 120.0 . . ?
C32 C31 C30 120.0(4) . . ?
C32 C31 H31 120.0 . . ?
C21 C22 H22 120.0 . . ?
C23 C22 C21 119.9(5) . . ?
C23 C22 H22 120.0 . . ?
H9A C9 H9B 109.5 . . ?
H9A C9 H9C 109.5 . . ?
H9B C9 H9C 109.5 . . ?
C10 C9 H9A 109.5 . . ?
C10 C9 H9B 109.5 . . ?
C10 C9 H9C 109.5 . . ?
N6 C17 C18 122.9(5) . . ?
N6 C17 C16 107.8(4) . . ?
C16 C17 C18 129.3(5) . . ?
C40 C41 H41 120.2 . . ?
C40 C41 C42 119.5(4) . . ?
C42 C41 H41 120.2 . . ?
C44 C43 H43 119.9 . . ?
C42 C43 C44 120.1(4) . . ?
C42 C43 H43 119.9 . . ?
N6 B1 N2 106.8(4) . . ?
N6 B1 N4 111.5(3) . . ?
N6 B1 H1 110.0 . . ?
N2 B1 N4 108.3(4) . . ?
N2 B1 H1 110.0 . . ?
N4 B1 H1 110.0 . . ?
C41 C42 H42 119.6 . . ?
C43 C42 C41 120.7(4) . . ?
C43 C42 H42 119.6 . . ?
C31 C32 H32 120.1 . . ?
C31 C32 C33 119.8(4) . . ?
C33 C32 H32 120.1 . . ?
H14A C14 H14B 109.5 . . ?
H14A C14 H14C 109.5 . . ?
H14B C14 H14C 109.5 . . ?
C15 C14 H14A 109.5 . . ?
C15 C14 H14B 109.5 . . ?
C15 C14 H14C 109.5 . . ?
C34 C33 C32 119.9(4) . . ?
C34 C33 H33 120.0 . . ?
C32 C33 H33 120.0 . . ?
C20 C25 H25 120.3 . . ?
C24 C25 C20 119.4(4) . . ?
C24 C25 H25 120.3 . . ?
C22 C23 H23 119.7 . . ?
C22 C23 C24 120.5(4) . . ?
C24 C23 H23 119.7 . . ?
C12 C11 H11 126.6 . . ?
C12 C11 C10 106.7(4) . . ?
C10 C11 H11 126.6 . . ?
N5 C15 C14 123.7(4) . . ?
N5 C15 C16 108.4(4) . . ?
C16 C15 C14 128.0(4) . . ?
C25 C24 H24 119.8 . . ?
C23 C24 C25 120.4(5) . . ?
C23 C24 H24 119.8 . . ?
N4 C12 C11 107.5(4) . . ?
N4 C12 C13 122.6(5) . . ?
C11 C12 C13 129.9(5) . . ?
N3 C10 C9 123.4(4) . . ?
N3 C10 C11 109.8(4) . . ?
C11 C10 C9 126.8(4) . . ?
C7 C8 H8A 109.5 . . ?
C7 C8 H8B 109.5 . . ?
C7 C8 H8C 109.5 . . ?
H8A C8 H8B 109.5 . . ?
H8A C8 H8C 109.5 . . ?
H8B C8 H8C 109.5 . . ?
C17 C18 H18A 109.5 . . ?
C17 C18 H18B 109.5 . . ?
C17 C18 H18C 109.5 . . ?
H18A C18 H18B 109.5 . . ?
H18A C18 H18C 109.5 . . ?
H18B C18 H18C 109.5 . . ?
C17 C16 C15 107.1(4) . . ?
C17 C16 H16 126.5 . . ?
C15 C16 H16 126.5 . . ?
C12 C13 H13A 109.5 . . ?
C12 C13 H13B 109.5 . . ?
C12 C13 H13C 109.5 . . ?
H13A C13 H13B 109.5 . . ?
H13A C13 H13C 109.5 . . ?
H13B C13 H13C 109.5 . . ?

loop_
_geom_bond_atom_site_label_1
_geom_bond_atom_site_label_2
_geom_bond_distance
_geom_bond_site_symmetry_2
_geom_bond_publ_flag
Pt1 W1 2.7732(2) . ?
Pt1 P1 2.2876(8) . ?
Pt1 C1 1.950(4) . ?
Pt1 C19 1.928(4) . ?
W1 N5 2.236(3) . ?
W1 N1 2.269(3) . ?
W1 N3 2.217(3) . ?
W1 C3 1.996(4) . ?
W1 C2 1.999(4) . ?
W1 C1 1.951(4) . ?
P1 C20 1.824(4) . ?
P1 C30 1.825(3) . ?
P1 C40 1.824(4) . ?
Cl1 C1 1.731(4) . ?
O1 C2 1.154(5) . ?
O2 C3 1.159(5) . ?
N5 N6 1.363(5) . ?
N5 C15 1.350(5) . ?
N1 N2 1.378(4) . ?
N1 C5 1.349(5) . ?
N6 C17 1.357(6) . ?
N6 B1 1.529(6) . ?
O3 C19 1.127(5) . ?
N2 C7 1.346(5) . ?
N2 B1 1.540(6) . ?
N3 N4 1.370(5) . ?
N3 C10 1.340(5) . ?
C35 H35 0.9300 . ?
C35 C30 1.384(5) . ?
C35 C34 1.392(6) . ?
C20 C21 1.394(6) . ?
C20 C25 1.395(5) . ?
C30 C31 1.393(5) . ?
C4 H4A 0.9600 . ?
C4 H4B 0.9600 . ?
C4 H4C 0.9600 . ?
C4 C5 1.487(6) . ?
N4 B1 1.542(6) . ?
N4 C12 1.356(6) . ?
C5 C6 1.386(6) . ?
C21 H21 0.9300 . ?
C21 C22 1.384(6) . ?
C40 C45 1.386(5) . ?
C40 C41 1.393(5) . ?
C44 H44 0.9300 . ?
C44 C45 1.388(6) . ?
C44 C43 1.385(6) . ?
C34 H34 0.9300 . ?
C34 C33 1.371(7) . ?
C6 H6 0.9300 . ?
C6 C7 1.377(7) . ?
C45 H45 0.9300 . ?
C7 C8 1.494(6) . ?
C31 H31 0.9300 . ?
C31 C32 1.388(6) . ?
C22 H22 0.9300 . ?
C22 C23 1.362(8) . ?
C9 H9A 0.9600 . ?
C9 H9B 0.9600 . ?
C9 H9C 0.9600 . ?
C9 C10 1.491(6) . ?
C17 C18 1.492(6) . ?
C17 C16 1.357(7) . ?
C41 H41 0.9300 . ?
C41 C42 1.396(6) . ?
C43 H43 0.9300 . ?
C43 C42 1.371(7) . ?
B1 H1 1.1500 . ?
C42 H42 0.9300 . ?
C32 H32 0.9300 . ?
C32 C33 1.391(7) . ?
C14 H14A 0.9600 . ?
C14 H14B 0.9600 . ?
C14 H14C 0.9600 . ?
C14 C15 1.489(6) . ?
C33 H33 0.9300 . ?
C25 H25 0.9300 . ?
C25 C24 1.395(7) . ?
C23 H23 0.9300 . ?
C23 C24 1.378(8) . ?
C11 H11 0.9300 . ?
C11 C12 1.365(7) . ?
C11 C10 1.382(6) . ?
C15 C16 1.399(6) . ?
C24 H24 0.9300 . ?
C12 C13 1.491(6) . ?
C8 H8A 0.9600 . ?
C8 H8B 0.9600 . ?
C8 H8C 0.9600 . ?
C18 H18A 0.9600 . ?
C18 H18B 0.9600 . ?
C18 H18C 0.9600 . ?
C16 H16 0.9300 . ?
C13 H13A 0.9600 . ?
C13 H13B 0.9600 . ?
C13 H13C 0.9600 . ?

loop_
_geom_torsion_atom_site_label_1
_geom_torsion_atom_site_label_2
_geom_torsion_atom_site_label_3
_geom_torsion_atom_site_label_4
_geom_torsion
_geom_torsion_site_symmetry_1
_geom_torsion_site_symmetry_2
_geom_torsion_site_symmetry_3
_geom_torsion_site_symmetry_4
_geom_torsion_publ_flag
Pt1 P1 C20 C21 -27.8(3) . . . . ?
Pt1 P1 C20 C25 154.5(3) . . . . ?
Pt1 P1 C30 C35 -21.0(3) . . . . ?
Pt1 P1 C30 C31 163.8(3) . . . . ?
Pt1 P1 C40 C45 90.1(3) . . . . ?
Pt1 P1 C40 C41 -81.2(3) . . . . ?
W1 N5 N6 C17 171.1(3) . . . . ?
W1 N5 N6 B1 -2.6(5) . . . . ?
W1 N5 C15 C14 8.1(7) . . . . ?
W1 N5 C15 C16 -171.2(3) . . . . ?
W1 N1 N2 C7 -175.1(3) . . . . ?
W1 N1 N2 B1 -0.9(5) . . . . ?
W1 N1 C5 C4 -7.2(6) . . . . ?
W1 N1 C5 C6 174.1(3) . . . . ?
W1 N3 N4 B1 -5.8(5) . . . . ?
W1 N3 N4 C12 179.2(3) . . . . ?
W1 N3 C10 C9 3.9(6) . . . . ?
W1 N3 C10 C11 -178.8(3) . . . . ?
P1 C20 C21 C22 -177.6(3) . . . . ?
P1 C20 C25 C24 178.3(3) . . . . ?
P1 C30 C31 C32 174.4(3) . . . . ?
P1 C40 C45 C44 -169.9(3) . . . . ?
P1 C40 C41 C42 170.9(3) . . . . ?
N5 N6 C17 C18 -177.2(4) . . . . ?
N5 N6 C17 C16 2.0(5) . . . . ?
N5 N6 B1 N2 62.9(5) . . . . ?
N5 N6 B1 N4 -55.3(5) . . . . ?
N5 C15 C16 C17 0.7(5) . . . . ?
N1 N2 C7 C6 -0.3(6) . . . . ?
N1 N2 C7 C8 179.9(5) . . . . ?
N1 N2 B1 N6 -60.2(5) . . . . ?
N1 N2 B1 N4 60.1(5) . . . . ?
N1 C5 C6 C7 0.9(5) . . . . ?
N6 N5 C15 C14 179.7(4) . . . . ?
N6 N5 C15 C16 0.4(5) . . . . ?
N6 C17 C16 C15 -1.6(5) . . . . ?
N2 N1 C5 C4 177.6(4) . . . . ?
N2 N1 C5 C6 -1.1(5) . . . . ?
N3 N4 B1 N6 60.6(5) . . . . ?
N3 N4 B1 N2 -56.7(5) . . . . ?
N3 N4 C12 C11 -0.6(5) . . . . ?
N3 N4 C12 C13 178.4(5) . . . . ?
C35 C30 C31 C32 -0.7(6) . . . . ?
C35 C34 C33 C32 -0.1(7) . . . . ?
C20 P1 C30 C35 -148.7(3) . . . . ?
C20 P1 C30 C31 36.1(4) . . . . ?
C20 P1 C40 C45 -143.2(3) . . . . ?
C20 P1 C40 C41 45.5(4) . . . . ?
C20 C21 C22 C23 -1.2(7) . . . . ?
C20 C25 C24 C23 -0.4(7) . . . . ?
C30 P1 C20 C21 99.5(3) . . . . ?
C30 P1 C20 C25 -78.1(3) . . . . ?
C30 P1 C40 C45 -33.0(3) . . . . ?
C30 P1 C40 C41 155.7(3) . . . . ?
C30 C35 C34 C33 -1.0(7) . . . . ?
C30 C31 C32 C33 -0.3(6) . . . . ?
C4 C5 C6 C7 -177.8(4) . . . . ?
N4 N3 C10 C9 -177.7(4) . . . . ?
N4 N3 C10 C11 -0.3(5) . . . . ?
C5 N1 N2 C7 0.9(5) . . . . ?
C5 N1 N2 B1 175.0(4) . . . . ?
C5 C6 C7 N2 -0.3(6) . . . . ?
C5 C6 C7 C8 179.4(6) . . . . ?
C21 C20 C25 C24 0.6(6) . . . . ?
C21 C22 C23 C24 1.5(8) . . . . ?
C40 P1 C20 C21 -152.1(3) . . . . ?
C40 P1 C20 C25 30.2(4) . . . . ?
C40 P1 C30 C35 99.8(3) . . . . ?
C40 P1 C30 C31 -75.3(3) . . . . ?
C40 C41 C42 C43 -0.9(7) . . . . ?
C44 C43 C42 C41 1.1(7) . . . . ?
C34 C35 C30 P1 -173.9(3) . . . . ?
C34 C35 C30 C31 1.3(6) . . . . ?
C45 C40 C41 C42 -0.4(6) . . . . ?
C45 C44 C43 C42 0.1(7) . . . . ?
C7 N2 B1 N6 112.7(5) . . . . ?
C7 N2 B1 N4 -127.0(5) . . . . ?
C31 C32 C33 C34 0.7(7) . . . . ?
C22 C23 C24 C25 -0.7(8) . . . . ?
C17 N6 B1 N2 -109.5(5) . . . . ?
C17 N6 B1 N4 132.4(4) . . . . ?
C41 C40 C45 C44 1.5(6) . . . . ?
C43 C44 C45 C40 -1.4(7) . . . . ?
B1 N6 C17 C18 -4.2(7) . . . . ?
B1 N6 C17 C16 174.9(4) . . . . ?
B1 N2 C7 C6 -173.8(5) . . . . ?
B1 N2 C7 C8 6.5(9) . . . . ?
B1 N4 C12 C11 -174.9(4) . . . . ?
B1 N4 C12 C13 4.2(8) . . . . ?
C14 C15 C16 C17 -178.5(5) . . . . ?
C25 C20 C21 C22 0.2(6) . . . . ?
C15 N5 N6 C17 -1.5(5) . . . . ?
C15 N5 N6 B1 -175.2(4) . . . . ?
C12 N4 B1 N6 -125.7(5) . . . . ?
C12 N4 B1 N2 117.0(5) . . . . ?
C12 C11 C10 N3 -0.1(5) . . . . ?
C12 C11 C10 C9 177.2(4) . . . . ?
C10 N3 N4 B1 175.5(4) . . . . ?
C10 N3 N4 C12 0.6(5) . . . . ?
C10 C11 C12 N4 0.4(5) . . . . ?
C10 C11 C12 C13 -178.6(5) . . . . ?
C18 C17 C16 C15 177.5(5) . . . . ?

loop_
_exptl_oxdiff_crystal_face_indexfrac_h
_exptl_oxdiff_crystal_face_indexfrac_k
_exptl_oxdiff_crystal_face_indexfrac_l
_exptl_oxdiff_crystal_face_x
_exptl_oxdiff_crystal_face_y
_exptl_oxdiff_crystal_face_z
-8.9648 3.4350 -1.8659 -0.5669 -0.1036 -0.8172
8.8834 -3.5845 1.9928 0.5831 0.1067 0.8054
2.8367 7.7522 -6.4460 -0.8641 -0.1623 0.4764
-1.6466 -8.0088 6.5351 0.9158 0.1716 -0.3630
-5.3699 3.1697 8.1437 0.3005 -0.7274 -0.6170
4.8184 -3.4523 -8.3767 -0.3159 0.7642 0.5623
-7.9722 -4.2847 -3.7209 -0.2386 0.5690 -0.7870
7.2107 4.6587 4.7429 0.2754 -0.6583 0.7006
1.7211 5.2607 8.4283 0.3817 -0.9180 0.1077
